data_2209203
loop_
_publ_author_name
'Jun-Ying Ma'
'Ben-Lian Lv'
'Shao-Hua Gu'
'Jin-Wu Guo'
'Wei-Ping Yin'

_publ_section_title
;
 Dibromo{2-[2-(methylamino)ethyliminomethyl]phenolato}zinc(II)
;
_journal_coeditor_code HG2036
_journal_issue 6
_journal_name_full 'Acta Crystallographica Section E'
_journal_page_first m1322
_journal_page_last m1323
_journal_paper_doi 10.1107/S1600536806017016
_journal_volume 62
_journal_year 2006
_chemical_formula_iupac '[Zn Br2 (C10 H14 N2 O1)]'
_chemical_formula_moiety 'C10 H14 Br2 N2 O Zn'
_chemical_formula_sum 'C10 H14 Br2 N2 O Zn'
_chemical_formula_weight 403.42
_chemical_name_systematic
;
Dibromo{2-[2-(methylamino)ethyliminomethyl]phenolato}zinc(II)
;
_space_group_IT_number 14
_symmetry_cell_setting monoclinic
_symmetry_space_group_name_Hall '-P 2yn'
_symmetry_space_group_name_H-M 'P 1 21/n 1'
_atom_sites_solution_hydrogens geom
_atom_sites_solution_primary direct
_atom_sites_solution_secondary difmap
_audit_creation_method SHELXL-97
_cell_angle_alpha 90.00
_cell_angle_beta 90.990(2)
_cell_angle_gamma 90.00
_cell_formula_units_Z 4
_cell_length_a 10.599(2)
_cell_length_b 7.4260(10)
_cell_length_c 17.624(3)
_cell_measurement_reflns_used 2187
_cell_measurement_temperature 298(2)
_cell_measurement_theta_max 24.3
_cell_measurement_theta_min 2.2
_cell_volume 1386.9(4)
_computing_cell_refinement SMART
_computing_data_collection 'SMART (Bruker, 1998)'
_computing_data_reduction 'SAINT (Bruker, 1998)'
_computing_molecular_graphics 'SHELXTL (Sheldrick, 1997b)'
_computing_publication_material SHELXTL
_computing_structure_refinement 'SHELXL97 (Sheldrick, 1997a)'
_computing_structure_solution 'SHELXS97 (Sheldrick, 1997a)'
_diffrn_ambient_temperature 298(2)
_diffrn_measured_fraction_theta_full 0.990
_diffrn_measured_fraction_theta_max 0.990
_diffrn_measurement_device_type 'Bruker SMART CCD area-detector'
_diffrn_measurement_method \w
_diffrn_radiation_monochromator graphite
_diffrn_radiation_source 'fine-focus sealed tube'
_diffrn_radiation_type MoK\a
_diffrn_radiation_wavelength 0.71073
_diffrn_reflns_av_R_equivalents 0.0553
_diffrn_reflns_av_sigmaI/netI 0.0651
_diffrn_reflns_limit_h_max 13
_diffrn_reflns_limit_h_min -13
_diffrn_reflns_limit_k_max 9
_diffrn_reflns_limit_k_min -9
_diffrn_reflns_limit_l_max 22
_diffrn_reflns_limit_l_min -22
_diffrn_reflns_number 11411
_diffrn_reflns_theta_full 27.50
_diffrn_reflns_theta_max 27.50
_diffrn_reflns_theta_min 2.23
_diffrn_standards_decay_% 0
_diffrn_standards_number 0
_exptl_absorpt_coefficient_mu 7.515
_exptl_absorpt_correction_T_max 0.3986
_exptl_absorpt_correction_T_min 0.3449
_exptl_absorpt_correction_type multi-scan
_exptl_absorpt_process_details '(SADABS; Sheldrick, 1996)'
_exptl_crystal_colour colourless
_exptl_crystal_density_diffrn 1.932
_exptl_crystal_density_method 'not measured'
_exptl_crystal_description block
_exptl_crystal_F_000 784
_exptl_crystal_size_max 0.18
_exptl_crystal_size_mid 0.16
_exptl_crystal_size_min 0.15
_refine_diff_density_max 0.733
_refine_diff_density_min -0.559
_refine_ls_extinction_method none
_refine_ls_goodness_of_fit_ref 1.004
_refine_ls_hydrogen_treatment constr
_refine_ls_matrix_type full
_refine_ls_number_parameters 146
_refine_ls_number_reflns 3155
_refine_ls_number_restraints 0
_refine_ls_restrained_S_all 1.004
_refine_ls_R_factor_all 0.0758
_refine_ls_R_factor_gt 0.0406
_refine_ls_shift/su_max 0.000
_refine_ls_shift/su_mean 0.000
_refine_ls_structure_factor_coef Fsqd
_refine_ls_weighting_details 'calc w=1/[\s^2^(Fo^2^)+(0.0298P)^2^] where P=(Fo^2^+2Fc^2^)/3'
_refine_ls_weighting_scheme calc
_refine_ls_wR_factor_gt 0.0769
_refine_ls_wR_factor_ref 0.0871
_reflns_number_gt 2089
_reflns_number_total 3155
_reflns_threshold_expression I>2\s(I)
_cod_data_source_file hg2036.cif
_cod_data_source_block I
_cod_depositor_comments
;
The following automatic conversions were performed:
'_symmetry_cell_setting' value 'Monoclinic' changed to 'monoclinic'
according to '/home/saulius/struct/CIF-dictionaries/cif_core.dic'
dictionary named 'cif_core.dic' version 2.4.1 from 2010-06-29.

Automatic conversion script
Id: cif_fix_enum 1527 2010-12-29 10:47:43Z saulius 

The following automatic conversions were performed:

'_symmetry_cell_setting' value 'Monoclinic' changed to 'monoclinic'
according to /home/saulius/struct/CIF-dictionaries/cif_core.dic
dictionary named 'cif_core.dic' version 2.4.1 from 2010-06-29.

Automatic conversion script
Id: cif_fix_values 1715 2011-07-08 13:25:40Z adriana 
;
_cod_original_cell_volume 1387.0(4)
_cod_original_sg_symbol_H-M 'P 21/n'
_cod_database_code 2209203
_cod_database_fobs_code 2209203

loop_
_symmetry_equiv_pos_as_xyz
'x, y, z'
'-x+1/2, y+1/2, -z+1/2'
'-x, -y, -z'
'x-1/2, -y-1/2, z-1/2'

loop_
_atom_site_type_symbol
_atom_site_label
_atom_site_fract_x
_atom_site_fract_y
_atom_site_fract_z
_atom_site_U_iso_or_equiv
_atom_site_adp_type
_atom_site_calc_flag
_atom_site_refinement_flags
_atom_site_occupancy
Zn Zn1 0.22416(5) 0.77873(6) 0.07444(3) 0.03927(15) Uani d . 1
Br Br1 0.13091(4) 0.85706(6) -0.04589(2) 0.04552(15) Uani d . 1
Br Br2 0.43756(5) 0.70139(7) 0.07606(4) 0.06977(19) Uani d . 1
O O1 0.1201(3) 0.5978(4) 0.12196(16) 0.0470(8) Uani d . 1
N N1 0.1909(3) 0.9767(4) 0.14881(18) 0.0342(8) Uani d . 1
N N2 0.1792(3) 1.2885(4) 0.03809(19) 0.0394(8) Uani d . 1
H H2A 0.1516 1.3805 0.0666 0.047 Uiso calc R 1
H H2B 0.1188 1.2033 0.0372 0.047 Uiso calc R 1
C C1 0.0292(4) 0.8014(5) 0.2131(2) 0.0372(10) Uani d . 1
C C2 0.0416(4) 0.6318(6) 0.1778(2) 0.0381(10) Uani d . 1
C C3 -0.0318(4) 0.4909(7) 0.2046(3) 0.0511(12) Uani d . 1
H H3 -0.0253 0.3780 0.1822 0.061 Uiso calc R 1
C C4 -0.1133(5) 0.5146(8) 0.2633(3) 0.0672(16) Uani d . 1
H H4 -0.1600 0.4175 0.2807 0.081 Uiso calc R 1
C C5 -0.1265(5) 0.6812(9) 0.2967(3) 0.0743(17) Uani d . 1
H H5 -0.1833 0.6968 0.3358 0.089 Uiso calc R 1
C C6 -0.0572(5) 0.8217(7) 0.2726(3) 0.0590(14) Uani d . 1
H H6 -0.0665 0.9336 0.2955 0.071 Uiso calc R 1
C C7 0.1065(4) 0.9578(5) 0.1986(2) 0.0398(10) Uani d . 1
H H7 0.0927 1.0571 0.2295 0.048 Uiso calc R 1
C C8 0.2715(4) 1.1373(5) 0.1514(3) 0.0467(11) Uani d . 1
H H8A 0.3518 1.1065 0.1753 0.056 Uiso calc R 1
H H8B 0.2319 1.2286 0.1823 0.056 Uiso calc R 1
C C9 0.2947(4) 1.2132(5) 0.0738(2) 0.0401(10) Uani d . 1
H H9A 0.3581 1.3070 0.0777 0.048 Uiso calc R 1
H H9B 0.3274 1.1188 0.0416 0.048 Uiso calc R 1
C C10 0.1994(5) 1.3534(6) -0.0402(2) 0.0554(13) Uani d . 1
H H10A 0.2676 1.4384 -0.0401 0.083 Uiso calc R 1
H H10B 0.1238 1.4105 -0.0590 0.083 Uiso calc R 1
H H10C 0.2197 1.2533 -0.0722 0.083 Uiso calc R 1

loop_
_atom_site_aniso_label
_atom_site_aniso_U_11
_atom_site_aniso_U_22
_atom_site_aniso_U_33
_atom_site_aniso_U_12
_atom_site_aniso_U_13
_atom_site_aniso_U_23
Zn1 0.0444(3) 0.0342(3) 0.0394(3) -0.0059(2) 0.0089(2) -0.0033(2)
Br1 0.0458(3) 0.0525(3) 0.0384(3) -0.0036(2) 0.0038(2) -0.0052(2)
Br2 0.0451(3) 0.0602(4) 0.1042(5) 0.0052(3) 0.0046(3) -0.0034(3)
O1 0.061(2) 0.0384(17) 0.0423(18) -0.0097(15) 0.0180(15) -0.0053(13)
N1 0.042(2) 0.0299(18) 0.0304(19) 0.0010(15) -0.0035(16) -0.0006(14)
N2 0.036(2) 0.0368(19) 0.045(2) -0.0044(16) -0.0044(17) -0.0009(16)
C1 0.039(3) 0.043(3) 0.030(2) 0.008(2) 0.0014(19) 0.0058(18)
C2 0.034(2) 0.049(3) 0.031(2) -0.001(2) -0.0010(19) 0.008(2)
C3 0.051(3) 0.059(3) 0.043(3) -0.017(2) -0.002(2) 0.006(2)
C4 0.045(3) 0.093(4) 0.063(4) -0.019(3) 0.009(3) 0.026(3)
C5 0.047(3) 0.102(5) 0.075(4) 0.007(3) 0.030(3) 0.011(4)
C6 0.055(3) 0.071(4) 0.052(3) 0.018(3) 0.013(3) 0.001(3)
C7 0.051(3) 0.034(2) 0.034(2) 0.011(2) -0.009(2) -0.0030(18)
C8 0.048(3) 0.041(2) 0.051(3) -0.006(2) -0.012(2) -0.006(2)
C9 0.035(2) 0.033(2) 0.052(3) -0.008(2) -0.007(2) 0.002(2)
C10 0.073(4) 0.053(3) 0.039(3) -0.007(3) -0.005(2) 0.008(2)

loop_
_atom_type_symbol
_atom_type_description
_atom_type_scat_dispersion_real
_atom_type_scat_dispersion_imag
_atom_type_scat_source
C C 0.0033 0.0016 'International Tables Vol C Tables 4.2.6.8 and 6.1.1.4'
H H 0.0000 0.0000 'International Tables Vol C Tables 4.2.6.8 and 6.1.1.4'
N N 0.0061 0.0033 'International Tables Vol C Tables 4.2.6.8 and 6.1.1.4'
O O 0.0106 0.0060 'International Tables Vol C Tables 4.2.6.8 and 6.1.1.4'
Br Br -0.2901 2.4595 'International Tables Vol C Tables 4.2.6.8 and 6.1.1.4'
Zn Zn 0.2839 1.4301 'International Tables Vol C Tables 4.2.6.8 and 6.1.1.4'

loop_
_geom_angle_atom_site_label_1
_geom_angle_atom_site_label_2
_geom_angle_atom_site_label_3
_geom_angle
_geom_angle_publ_flag
O1 Zn1 N1 96.78(13) yes
O1 Zn1 Br2 112.53(10) yes
N1 Zn1 Br2 110.72(10) yes
O1 Zn1 Br1 108.76(9) yes
N1 Zn1 Br1 109.04(9) yes
Br2 Zn1 Br1 117.10(3) yes
C2 O1 Zn1 124.0(3) ?
C7 N1 C8 119.0(4) ?
C7 N1 Zn1 120.3(3) ?
C8 N1 Zn1 120.5(3) ?
C9 N2 C10 112.9(4) ?
C9 N2 H2A 109.0 ?
C10 N2 H2A 109.0 ?
C9 N2 H2B 109.0 ?
C10 N2 H2B 109.0 ?
H2A N2 H2B 107.8 ?
C6 C1 C2 119.3(4) ?
C6 C1 C7 115.0(4) ?
C2 C1 C7 125.5(4) ?
O1 C2 C3 118.1(4) ?
O1 C2 C1 124.2(4) ?
C3 C2 C1 117.6(4) ?
C4 C3 C2 121.5(5) ?
C4 C3 H3 119.2 ?
C2 C3 H3 119.2 ?
C3 C4 C5 120.5(5) ?
C3 C4 H4 119.8 ?
C5 C4 H4 119.8 ?
C6 C5 C4 120.0(5) ?
C6 C5 H5 120.0 ?
C4 C5 H5 120.0 ?
C5 C6 C1 121.0(5) ?
C5 C6 H6 119.5 ?
C1 C6 H6 119.5 ?
N1 C7 C1 128.2(4) ?
N1 C7 H7 115.9 ?
C1 C7 H7 115.9 ?
N1 C8 C9 112.3(3) ?
N1 C8 H8A 109.1 ?
C9 C8 H8A 109.1 ?
N1 C8 H8B 109.1 ?
C9 C8 H8B 109.1 ?
H8A C8 H8B 107.9 ?
N2 C9 C8 112.5(4) ?
N2 C9 H9A 109.1 ?
C8 C9 H9A 109.1 ?
N2 C9 H9B 109.1 ?
C8 C9 H9B 109.1 ?
H9A C9 H9B 107.8 ?
N2 C10 H10A 109.5 ?
N2 C10 H10B 109.5 ?
H10A C10 H10B 109.5 ?
N2 C10 H10C 109.5 ?
H10A C10 H10C 109.5 ?
H10B C10 H10C 109.5 ?

loop_
_geom_bond_atom_site_label_1
_geom_bond_atom_site_label_2
_geom_bond_distance
_geom_bond_publ_flag
Zn1 O1 1.938(3) yes
Zn1 N1 2.005(3) yes
Zn1 Br2 2.3334(9) yes
Zn1 Br1 2.3959(8) yes
O1 C2 1.323(5) ?
N1 C7 1.272(5) ?
N1 C8 1.467(5) ?
N2 C9 1.476(5) ?
N2 C10 1.480(5) ?
N2 H2A 0.9000 ?
N2 H2B 0.9000 ?
C1 C6 1.412(6) ?
C1 C2 1.412(6) ?
C1 C7 1.447(6) ?
C2 C3 1.391(6) ?
C3 C4 1.370(6) ?
C3 H3 0.9300 ?
C4 C5 1.378(7) ?
C4 H4 0.9300 ?
C5 C6 1.348(7) ?
C5 H5 0.9300 ?
C6 H6 0.9300 ?
C7 H7 0.9300 ?
C8 C9 1.504(6) ?
C8 H8A 0.9700 ?
C8 H8B 0.9700 ?
C9 H9A 0.9700 ?
C9 H9B 0.9700 ?
C10 H10A 0.9600 ?
C10 H10B 0.9600 ?
C10 H10C 0.9600 ?

loop_
_geom_hbond_atom_site_label_D
_geom_hbond_atom_site_label_H
_geom_hbond_atom_site_label_A
_geom_hbond_site_symmetry_A
_geom_hbond_distance_DH
_geom_hbond_distance_HA
_geom_hbond_distance_DA
_geom_hbond_angle_DHA
N2 H2B Br1 . 0.90 2.96 3.562(3) 125.6
N2 H2B Br1 3_575 0.90 2.69 3.465(3) 145
N2 H2A O1 1_565 0.90 1.92 2.808(4) 170
